data_7220445
loop_
_publ_author_name
'Dalal, Dipak Sharadrao'
'Wagh, Yogesh Baburao'
'Kuwar, Anil'
'Sahoo, Suban K.'
'Gallucci, Judith C.'

_publ_section_title
;
 Highly selective fluorometric sensing of Cu2+ and Hg2+ by using a
 benzothiazole based receptor in semi-aqueous medium and molecular docking
 studies
;
_journal_name_full 'RSC Adv.'
_journal_paper_doi 10.1039/C5RA03146J
_journal_year 2015
_chemical_formula_moiety 'C20 H15 N3 O3 S2'
_chemical_formula_sum 'C20 H15 N3 O3 S2'
_chemical_formula_weight 409.47
_chemical_name_systematic
;
 ?
;
_space_group_IT_number 2
_symmetry_cell_setting triclinic
_symmetry_Int_Tables_number 2
_symmetry_space_group_name_Hall '-P 1'
_symmetry_space_group_name_H-M 'P -1'
_atom_sites_solution_hydrogens geom
_atom_sites_solution_primary direct
_atom_sites_solution_secondary difmap
_audit_conform_dict_location ftp://ftp.iucr.org/pub/cif_core.dic
_audit_conform_dict_name cif_core.dic
_audit_conform_dict_version 2.4.3
_audit_creation_date 2014-03-07T17:24:51-00:00
_audit_creation_method 'WinGX routine CIF_UPDATE'
_audit_update_record
;
2014-04-24 deposited with the CCDC.
2015-05-11 downloaded from the CCDC.
;
_cell_angle_alpha 117.291(1)
_cell_angle_beta 104.012(1)
_cell_angle_gamma 102.864(1)
_cell_formula_units_Z 2
_cell_length_a 10.2244(2)
_cell_length_b 10.6450(2)
_cell_length_c 10.7022(2)
_cell_measurement_reflns_used 4221
_cell_measurement_temperature 150(2)
_cell_measurement_theta_max 27.48
_cell_measurement_theta_min 2.04
_cell_measurement_wavelength 0.71073
_cell_volume 926.11(3)
_computing_cell_refinement 'HKL Scalepack (Otwinowski & Minor 1997)'
_computing_data_collection 'Collect (Bruker AXS BV, 1997-2004)'
_computing_data_reduction 'HKL Denzo and Scalepack (Otwinowski & Minor 1997)'
_computing_molecular_graphics 'Ortep for Windows (Farrugia, 2012)'
_computing_publication_material 'WinGX publication routines (Farrugia, 2012)'
_computing_structure_refinement 'SHELXL-2014 (Sheldrick, 2008)'
_computing_structure_solution 'SHELXS-2013 (Sheldrick, 2008)'
_diffrn_ambient_temperature 150(2)
_diffrn_detector 'CCD plate'
_diffrn_detector_area_resol_mean 9
_diffrn_measured_fraction_theta_full 1
_diffrn_measured_fraction_theta_max 0.999
_diffrn_measurement_device '95mm CCD camera on \k-goniostat'
_diffrn_measurement_device_type 'Nonius KappaCCD'
_diffrn_measurement_method 'phi and omega scans'
_diffrn_orient_matrix_UB_11 -0.060464
_diffrn_orient_matrix_UB_12 0.007299
_diffrn_orient_matrix_UB_13 0.061925
_diffrn_orient_matrix_UB_21 -0.033862
_diffrn_orient_matrix_UB_22 -0.113092
_diffrn_orient_matrix_UB_23 -0.045971
_diffrn_orient_matrix_UB_31 0.084549
_diffrn_orient_matrix_UB_32 0.017283
_diffrn_orient_matrix_UB_33 0.084728
_diffrn_radiation_monochromator 'horizonally mounted graphite crystal'
_diffrn_radiation_probe x-ray
_diffrn_radiation_type MoK\a
_diffrn_radiation_wavelength 0.71073
_diffrn_reflns_av_R_equivalents 0.039
_diffrn_reflns_laue_measured_fraction_full 1
_diffrn_reflns_laue_measured_fraction_max 0.999
_diffrn_reflns_limit_h_max 13
_diffrn_reflns_limit_h_min -13
_diffrn_reflns_limit_k_max 13
_diffrn_reflns_limit_k_min -13
_diffrn_reflns_limit_l_max 13
_diffrn_reflns_limit_l_min -13
_diffrn_reflns_number 28487
_diffrn_reflns_point_group_measured_fraction_full 1
_diffrn_reflns_point_group_measured_fraction_max 0.999
_diffrn_reflns_theta_full 25.242
_diffrn_reflns_theta_max 27.459
_diffrn_reflns_theta_min 2.226
_diffrn_source 'Enraf Nonius FR590'
_exptl_absorpt_coefficient_mu 0.315
_exptl_absorpt_correction_T_max 0.954
_exptl_absorpt_correction_T_min 0.866
_exptl_absorpt_correction_type multi-scan
_exptl_absorpt_process_details 'HKL Scalepack (Otwinowski & Minor, 1997)'
_exptl_crystal_density_diffrn 1.468
_exptl_crystal_density_method 'not measured'
_exptl_crystal_F_000 424
_exptl_crystal_size_max 0.27
_exptl_crystal_size_mid 0.19
_exptl_crystal_size_min 0.15
_refine_diff_density_max 0.302
_refine_diff_density_min -0.26
_refine_diff_density_rms 0.053
_refine_ls_extinction_method none
_refine_ls_goodness_of_fit_ref 1.038
_refine_ls_hydrogen_treatment constr
_refine_ls_matrix_type full
_refine_ls_number_constraints 0
_refine_ls_number_parameters 254
_refine_ls_number_reflns 4233
_refine_ls_number_restraints 0
_refine_ls_restrained_S_all 1.038
_refine_ls_R_factor_all 0.0558
_refine_ls_R_factor_gt 0.0352
_refine_ls_shift/su_max 0.001
_refine_ls_shift/su_mean 0
_refine_ls_structure_factor_coef Fsqd
_refine_ls_weighting_details 'w=1/[\s^2^(Fo^2^)+(0.0421P)^2^+0.2493P] where P=(Fo^2^+2Fc^2^)/3'
_refine_ls_weighting_scheme calc
_refine_ls_wR_factor_gt 0.0801
_refine_ls_wR_factor_ref 0.0892
_reflns_number_gt 3237
_reflns_number_total 4233
_reflns_threshold_expression 'I > 2\s(I)'
_cod_data_source_file c5ra03146j2.cif
_cod_data_source_block Kuwar1994
_cod_database_code 7220445

loop_
_symmetry_equiv_pos_as_xyz
'x, y, z'
'-x, -y, -z'

loop_
_atom_site_label
_atom_site_type_symbol
_atom_site_fract_x
_atom_site_fract_y
_atom_site_fract_z
_atom_site_U_iso_or_equiv
_atom_site_adp_type
_atom_site_occupancy
_atom_site_calc_flag
C2 C 0.92498(17) 0.72227(18) 0.87022(18) 0.0223(3) Uani 1 d
C4 C 1.13641(17) 0.89791(18) 0.94074(18) 0.0234(4) Uani 1 d
C5 C 1.05497(18) 0.89852(18) 0.81452(18) 0.0246(4) Uani 1 d
C6 C 1.11807(19) 0.99601(19) 0.7739(2) 0.0292(4) Uani 1 d
H6 H 1.0625 0.996 0.6887 0.035 Uiso 1 calc
C7 C 1.2637(2) 1.09295(19) 0.8605(2) 0.0295(4) Uani 1 d
H7 H 1.3082 1.1618 0.8357 0.035 Uiso 1 calc
C8 C 1.34586(19) 1.0909(2) 0.9834(2) 0.0318(4) Uani 1 d
H8 H 1.4463 1.1571 1.0401 0.038 Uiso 1 calc
C9 C 1.28392(19) 0.99440(19) 1.02415(19) 0.0307(4) Uani 1 d
H9 H 1.3411 0.9937 1.1081 0.037 Uiso 1 calc
C11 C 0.83882(16) 0.58447(17) 0.96782(18) 0.0213(3) Uani 1 d
C13 C 0.91451(16) 0.56014(17) 1.19414(18) 0.0217(3) Uani 1 d
C14 C 0.76518(17) 0.44705(18) 1.07728(18) 0.0221(3) Uani 1 d
C16 C 0.97614(18) 0.56109(18) 1.32034(18) 0.0244(4) Uani 1 d
H16 H 0.9225 0.4913 1.3391 0.029 Uiso 1 calc
C17 C 1.12612(18) 0.66931(19) 1.42984(18) 0.0244(4) Uani 1 d
C19 C 1.32858(18) 0.7350(2) 1.64542(19) 0.0298(4) Uani 1 d
H19A H 1.3429 0.7424 1.7438 0.036 Uiso 1 calc
H19B H 1.3555 0.84 1.6662 0.036 Uiso 1 calc
C20 C 1.42479(19) 0.6632(2) 1.5779(2) 0.0372(4) Uani 1 d
H20A H 1.4151 0.6621 1.484 0.056 Uiso 1 calc
H20B H 1.3954 0.5579 1.5538 0.056 Uiso 1 calc
H20C H 1.5267 0.7227 1.6518 0.056 Uiso 1 calc
C22 C 0.59346(16) 0.37069(18) 0.82503(17) 0.0217(3) Uani 1 d
C23 C 0.49495(18) 0.4329(2) 0.79301(19) 0.0264(4) Uani 1 d
H23 H 0.5176 0.5396 0.8557 0.032 Uiso 1 calc
C24 C 0.36207(19) 0.3367(2) 0.6676(2) 0.0328(4) Uani 1 d
H24 H 0.2937 0.3779 0.643 0.039 Uiso 1 calc
C25 C 0.32921(19) 0.1810(2) 0.57837(19) 0.0341(4) Uani 1 d
H25 H 0.2379 0.1155 0.4934 0.041 Uiso 1 calc
C26 C 0.42873(19) 0.1204(2) 0.6125(2) 0.0331(4) Uani 1 d
H26 H 0.4052 0.0134 0.5514 0.04 Uiso 1 calc
C27 C 0.56291(18) 0.21566(19) 0.73570(19) 0.0268(4) Uani 1 d
H27 H 0.6326 0.175 0.7583 0.032 Uiso 1 calc
N3 N 1.05923(14) 0.79748(15) 0.96997(15) 0.0251(3) Uani 1 d
N10 N 0.81614(14) 0.60949(15) 0.86011(15) 0.0231(3) Uani 1 d
N15 N 0.73084(13) 0.46837(15) 0.95661(14) 0.0213(3) Uani 1 d
O18 O 1.17492(12) 0.64308(13) 1.53948(12) 0.0277(3) Uani 1 d
O21 O 0.68426(12) 0.35147(13) 1.08521(13) 0.0274(3) Uani 1 d
O28 O 1.19665(13) 0.76899(13) 1.41852(13) 0.0316(3) Uani 1 d
S1 S 0.87747(5) 0.76476(5) 0.73010(5) 0.02960(13) Uani 1 d
S12 S 0.99529(4) 0.68024(4) 1.14106(4) 0.02256(11) Uani 1 d

loop_
_atom_site_aniso_label
_atom_site_aniso_U_11
_atom_site_aniso_U_22
_atom_site_aniso_U_33
_atom_site_aniso_U_23
_atom_site_aniso_U_13
_atom_site_aniso_U_12
C2 0.0218(8) 0.0193(8) 0.0225(8) 0.0106(7) 0.0076(7) 0.0051(7)
C4 0.0236(8) 0.0198(8) 0.0241(8) 0.0113(7) 0.0091(7) 0.0055(7)
C5 0.0250(8) 0.0225(8) 0.0254(8) 0.0122(7) 0.0104(7) 0.0090(7)
C6 0.0318(10) 0.0300(9) 0.0316(9) 0.0210(8) 0.0131(8) 0.0110(8)
C7 0.0347(10) 0.0251(9) 0.0353(10) 0.0193(8) 0.0197(8) 0.0095(8)
C8 0.0260(9) 0.0264(9) 0.0348(10) 0.0154(8) 0.0111(8) 0.0004(8)
C9 0.0259(9) 0.0303(10) 0.0269(9) 0.0165(8) 0.0038(7) 0.0012(8)
C11 0.0162(8) 0.0160(8) 0.0260(8) 0.0089(7) 0.0079(7) 0.0033(6)
C13 0.0170(8) 0.0184(8) 0.0259(8) 0.0103(7) 0.0083(7) 0.0049(6)
C14 0.0170(8) 0.0210(8) 0.0273(8) 0.0125(7) 0.0092(7) 0.0067(7)
C16 0.0211(8) 0.0235(8) 0.0287(9) 0.0152(7) 0.0106(7) 0.0055(7)
C17 0.0229(8) 0.0245(9) 0.0242(8) 0.0135(7) 0.0085(7) 0.0068(7)
C19 0.0217(9) 0.0332(10) 0.0228(8) 0.0143(8) 0.0015(7) 0.0013(7)
C20 0.0251(9) 0.0423(11) 0.0359(10) 0.0201(9) 0.0067(8) 0.0074(8)
C22 0.0156(7) 0.0237(8) 0.0213(8) 0.0118(7) 0.0070(6) 0.0016(6)
C23 0.0231(9) 0.0274(9) 0.0264(8) 0.0141(7) 0.0093(7) 0.0078(7)
C24 0.0210(9) 0.0468(11) 0.0314(9) 0.0232(9) 0.0089(7) 0.0111(8)
C25 0.0199(9) 0.0421(11) 0.0233(9) 0.0142(8) 0.0040(7) -0.0031(8)
C26 0.0308(10) 0.0260(9) 0.0278(9) 0.0099(8) 0.0111(8) -0.0025(8)
C27 0.0230(8) 0.0256(9) 0.0308(9) 0.0158(8) 0.0121(7) 0.0049(7)
N3 0.0228(7) 0.0241(7) 0.0246(7) 0.0148(6) 0.0067(6) 0.0024(6)
N10 0.0200(7) 0.0222(7) 0.0254(7) 0.0137(6) 0.0083(6) 0.0041(6)
N15 0.0146(6) 0.0204(7) 0.0241(7) 0.0118(6) 0.0050(6) 0.0023(5)
O18 0.0199(6) 0.0315(7) 0.0257(6) 0.0173(5) 0.0038(5) 0.0019(5)
O21 0.0198(6) 0.0281(6) 0.0330(6) 0.0197(5) 0.0082(5) 0.0022(5)
O28 0.0259(6) 0.0280(6) 0.0309(6) 0.0177(6) 0.0024(5) -0.0003(5)
S1 0.0224(2) 0.0330(3) 0.0311(2) 0.0216(2) 0.00475(18) 0.00390(19)
S12 0.0180(2) 0.0199(2) 0.0242(2) 0.01190(17) 0.00495(16) 0.00202(16)

loop_
_atom_type_symbol
_atom_type_description
_atom_type_scat_dispersion_real
_atom_type_scat_dispersion_imag
_atom_type_scat_source
C C 0.0033 0.0016 'International Tables Vol C Tables 4.2.6.8 and 6.1.1.4'
H H 0 0 'International Tables Vol C Tables 4.2.6.8 and 6.1.1.4'
N N 0.0061 0.0033 'International Tables Vol C Tables 4.2.6.8 and 6.1.1.4'
O O 0.0106 0.006 'International Tables Vol C Tables 4.2.6.8 and 6.1.1.4'
S S 0.1246 0.1234 'International Tables Vol C Tables 4.2.6.8 and 6.1.1.4'

loop_
_geom_angle_atom_site_label_1
_geom_angle_atom_site_label_2
_geom_angle_atom_site_label_3
_geom_angle
N3 C2 N10 127.27(14)
N3 C2 S1 116.28(12)
N10 C2 S1 116.43(11)
N3 C4 C9 125.61(15)
N3 C4 C5 115.13(14)
C9 C4 C5 119.26(15)
C6 C5 C4 121.24(15)
C6 C5 S1 129.51(13)
C4 C5 S1 109.25(12)
C7 C6 C5 118.35(16)
C7 C6 H6 120.8
C5 C6 H6 120.8
C6 C7 C8 120.83(16)
C6 C7 H7 119.6
C8 C7 H7 119.6
C9 C8 C7 121.07(16)
C9 C8 H8 119.5
C7 C8 H8 119.5
C8 C9 C4 119.22(16)
C8 C9 H9 120.4
C4 C9 H9 120.4
N10 C11 N15 119.77(14)
N10 C11 S12 128.70(12)
N15 C11 S12 111.53(11)
C16 C13 C14 121.73(14)
C16 C13 S12 126.30(12)
C14 C13 S12 111.93(11)
O21 C14 N15 124.45(14)
O21 C14 C13 125.93(15)
N15 C14 C13 109.62(13)
C13 C16 C17 120.44(15)
C13 C16 H16 119.8
C17 C16 H16 119.8
O28 C17 O18 124.86(15)
O28 C17 C16 122.99(15)
O18 C17 C16 112.14(14)
O18 C19 C20 110.17(14)
O18 C19 H19A 109.6
C20 C19 H19A 109.6
O18 C19 H19B 109.6
C20 C19 H19B 109.6
H19A C19 H19B 108.1
C19 C20 H20A 109.5
C19 C20 H20B 109.5
H20A C20 H20B 109.5
C19 C20 H20C 109.5
H20A C20 H20C 109.5
H20B C20 H20C 109.5
C23 C22 C27 121.66(15)
C23 C22 N15 119.64(14)
C27 C22 N15 118.69(14)
C22 C23 C24 118.87(16)
C22 C23 H23 120.6
C24 C23 H23 120.6
C25 C24 C23 120.09(17)
C25 C24 H24 120
C23 C24 H24 120
C26 C25 C24 120.30(16)
C26 C25 H25 119.9
C24 C25 H25 119.9
C25 C26 C27 120.18(17)
C25 C26 H26 119.9
C27 C26 H26 119.9
C22 C27 C26 118.89(16)
C22 C27 H27 120.6
C26 C27 H27 120.6
C2 N3 C4 110.54(13)
C11 N10 C2 119.47(14)
C14 N15 C11 116.10(13)
C14 N15 C22 121.15(13)
C11 N15 C22 122.70(13)
C17 O18 C19 116.24(13)
C5 S1 C2 88.78(8)
C13 S12 C11 90.80(7)

loop_
_geom_bond_atom_site_label_1
_geom_bond_atom_site_label_2
_geom_bond_distance
C2 N3 1.297(2)
C2 N10 1.385(2)
C2 S1 1.7483(16)
C4 N3 1.383(2)
C4 C9 1.394(2)
C4 C5 1.409(2)
C5 C6 1.391(2)
C5 S1 1.7358(17)
C6 C7 1.383(2)
C6 H6 0.95
C7 C8 1.391(3)
C7 H7 0.95
C8 C9 1.379(2)
C8 H8 0.95
C9 H9 0.95
C11 N10 1.278(2)
C11 N15 1.398(2)
C11 S12 1.7721(16)
C13 C16 1.339(2)
C13 C14 1.490(2)
C13 S12 1.7499(16)
C14 O21 1.2105(19)
C14 N15 1.388(2)
C16 C17 1.469(2)
C16 H16 0.95
C17 O28 1.2166(19)
C17 O18 1.3351(19)
C19 O18 1.4652(19)
C19 C20 1.499(3)
C19 H19A 0.99
C19 H19B 0.99
C20 H20A 0.98
C20 H20B 0.98
C20 H20C 0.98
C22 C23 1.382(2)
C22 C27 1.384(2)
C22 N15 1.4444(19)
C23 C24 1.391(2)
C23 H23 0.95
C24 C25 1.385(3)
C24 H24 0.95
C25 C26 1.383(3)
C25 H25 0.95
C26 C27 1.388(2)
C26 H26 0.95
C27 H27 0.95

loop_
_geom_hbond_atom_site_label_D
_geom_hbond_atom_site_label_H
_geom_hbond_atom_site_label_A
_geom_hbond_distance_DH
_geom_hbond_distance_HA
_geom_hbond_distance_DA
_geom_hbond_angle_DHA
_geom_hbond_site_symmetry_A
C16 H16 O18 0.95 2.53 3.461(2) 165.1 2_768
C19 H19A O21 0.99 2.49 3.426(2) 156.6 2_768
C23 H23 O21 0.95 2.65 3.257(2) 122.1 2_667

loop_
_geom_torsion_atom_site_label_1
_geom_torsion_atom_site_label_2
_geom_torsion_atom_site_label_3
_geom_torsion_atom_site_label_4
_geom_torsion
N3 C4 C5 C6 178.77(15)
C9 C4 C5 C6 -1.5(2)
N3 C4 C5 S1 -1.27(18)
C9 C4 C5 S1 178.45(13)
C4 C5 C6 C7 0.1(3)
S1 C5 C6 C7 -179.83(13)
C5 C6 C7 C8 1.2(3)
C6 C7 C8 C9 -1.2(3)
C7 C8 C9 C4 -0.2(3)
N3 C4 C9 C8 -178.78(16)
C5 C4 C9 C8 1.5(3)
C16 C13 C14 O21 2.8(3)
S12 C13 C14 O21 -179.29(13)
C16 C13 C14 N15 -177.86(14)
S12 C13 C14 N15 0.06(16)
C14 C13 C16 C17 177.13(14)
S12 C13 C16 C17 -0.5(2)
C13 C16 C17 O28 5.7(3)
C13 C16 C17 O18 -173.27(14)
C27 C22 C23 C24 -0.1(2)
N15 C22 C23 C24 -178.81(14)
C22 C23 C24 C25 1.0(2)
C23 C24 C25 C26 -0.7(3)
C24 C25 C26 C27 -0.6(3)
C23 C22 C27 C26 -1.1(2)
N15 C22 C27 C26 177.62(14)
C25 C26 C27 C22 1.4(2)
N10 C2 N3 C4 178.32(15)
S1 C2 N3 C4 0.03(18)
C9 C4 N3 C2 -178.88(16)
C5 C4 N3 C2 0.8(2)
N15 C11 N10 C2 -178.45(13)
S12 C11 N10 C2 1.9(2)
N3 C2 N10 C11 9.2(2)
S1 C2 N10 C11 -172.55(12)
O21 C14 N15 C11 -179.83(15)
C13 C14 N15 C11 0.80(19)
O21 C14 N15 C22 -2.4(2)
C13 C14 N15 C22 178.22(13)
N10 C11 N15 C14 178.96(14)
S12 C11 N15 C14 -1.31(17)
N10 C11 N15 C22 1.6(2)
S12 C11 N15 C22 -178.68(11)
C23 C22 N15 C14 116.76(17)
C27 C22 N15 C14 -62.0(2)
C23 C22 N15 C11 -66.0(2)
C27 C22 N15 C11 115.25(17)
O28 C17 O18 C19 -4.9(2)
C16 C17 O18 C19 174.04(13)
C20 C19 O18 C17 -84.01(18)
C6 C5 S1 C2 -179.02(17)
C4 C5 S1 C2 1.01(12)
N3 C2 S1 C5 -0.64(13)
N10 C2 S1 C5 -179.12(13)
C16 C13 S12 C11 177.16(15)
C14 C13 S12 C11 -0.65(12)
N10 C11 S12 C13 -179.21(16)
N15 C11 S12 C13 1.09(12)
